data_7052044
loop_
_publ_author_name
'Marc D. Walter'
'Dirk Bentz'
'Frank Weber'
'Oliver Schmitt'
'Gotthelf Wolmersh\"auser'
'Helmut Sitzmann'

_publ_section_title
;
 Cation size dependent reactivity of lanthanide trihalides with bulky
 alkylcyclopentadienyl anions
;
_journal_issue 2
_journal_name_full 'New Journal of Chemistry'
_journal_page_first 305
_journal_paper_doi 10.1039/b603701a
_journal_volume 31
_journal_year 2007
_chemical_formula_moiety 'C40 H72 Cl2 O4 Yb2'
_chemical_formula_sum 'C40 H72 Cl2 O4 Yb2'
_chemical_formula_weight 1033.96
_chemical_name_systematic
;
?
;
_space_group_IT_number 148
_symmetry_cell_setting rhombohedral
_symmetry_space_group_name_Hall '-P 3*'
_symmetry_space_group_name_H-M 'R -3 :R'
_atom_sites_solution_hydrogens geom
_atom_sites_solution_primary direct
_atom_sites_solution_secondary difmap
_audit_creation_method SHELXL-97
_cell_angle_alpha 109.604(7)
_cell_angle_beta 109.604(7)
_cell_angle_gamma 109.604(7)
_cell_formula_units_Z 3
_cell_length_a 16.2836(11)
_cell_length_b 16.2836(11)
_cell_length_c 16.2836(11)
_cell_measurement_reflns_used 8000
_cell_measurement_temperature 293(2)
_cell_measurement_theta_max 26
_cell_measurement_theta_min 2
_cell_volume 3307.3(6)
_computing_cell_refinement 'Stoe IPDS V2.63'
_computing_data_collection 'Stoe IPDS V2.63'
_computing_data_reduction 'Stoe IPDS V2.63'
_computing_molecular_graphics 'Siemens SHELXTL'
_computing_publication_material 'Siemens SHELXTL'
_computing_structure_refinement 'SHELXL-97 (Sheldrick, 1997)'
_computing_structure_solution 'SHELXS-97 (Sheldrick, 1990)'
_diffrn_ambient_temperature 293(2)
_diffrn_measured_fraction_theta_full 0.998
_diffrn_measured_fraction_theta_max 0.998
_diffrn_measurement_device_type 'STOE IPDS'
_diffrn_measurement_method Phi-Oscillation
_diffrn_radiation_monochromator graphite
_diffrn_radiation_source 'fine-focus sealed tube'
_diffrn_radiation_type MoK\a
_diffrn_radiation_wavelength 0.71073
_diffrn_reflns_av_R_equivalents 0.2189
_diffrn_reflns_av_sigmaI/netI 0.0693
_diffrn_reflns_limit_h_max 19
_diffrn_reflns_limit_h_min -19
_diffrn_reflns_limit_k_max 19
_diffrn_reflns_limit_k_min -19
_diffrn_reflns_limit_l_max 19
_diffrn_reflns_limit_l_min -19
_diffrn_reflns_number 46593
_diffrn_reflns_theta_full 25.68
_diffrn_reflns_theta_max 25.68
_diffrn_reflns_theta_min 3.06
_exptl_absorpt_coefficient_mu 4.371
_exptl_absorpt_correction_T_max 0.39087
_exptl_absorpt_correction_T_min 0.22160
_exptl_absorpt_correction_type analytical
_exptl_absorpt_process_details '(ABST/PLATON 98)'
_exptl_crystal_colour red
_exptl_crystal_density_diffrn 1.557
_exptl_crystal_density_method 'not measured'
_exptl_crystal_description 'transparent block'
_exptl_crystal_F_000 1554
_exptl_crystal_size_max 0.56
_exptl_crystal_size_mid 0.44
_exptl_crystal_size_min 0.36
_refine_diff_density_max 1.119
_refine_diff_density_min -1.017
_refine_diff_density_rms 0.125
_refine_ls_extinction_method none
_refine_ls_goodness_of_fit_ref 1.114
_refine_ls_hydrogen_treatment constr
_refine_ls_matrix_type full
_refine_ls_number_parameters 227
_refine_ls_number_reflns 4177
_refine_ls_number_restraints 0
_refine_ls_restrained_S_all 1.114
_refine_ls_R_factor_all 0.0483
_refine_ls_R_factor_gt 0.0422
_refine_ls_shift/su_max 0.001
_refine_ls_shift/su_mean 0.000
_refine_ls_structure_factor_coef Fsqd
_refine_ls_weighting_details 'w=1/[\s^2^(Fo^2^)+(0.0000P)^2^+1.3688P] where P=(Fo^2^+2Fc^2^)/3'
_refine_ls_weighting_scheme calc
_refine_ls_wR_factor_gt 0.0842
_refine_ls_wR_factor_ref 0.0871
_reflns_number_gt 3674
_reflns_number_total 4177
_reflns_threshold_expression >2sigma(I)
_cod_data_source_file b603701a.txt
_cod_data_source_block 0168
_cod_depositor_comments
;
The following automatic conversions were performed:
'_symmetry_cell_setting' value 'Rhombohedral' changed to 'rhombohedral'
according to '/home/saulius/struct/CIF-dictionaries/cif_core.dic'
dictionary named 'cif_core.dic' version 2.4.1 from 2010-06-29.

Automatic conversion script
Id: cif_fix_enum 1527 2010-12-29 10:47:43Z saulius 
;
_cod_original_sg_symbol_Hall -p3*
_cod_original_sg_symbol_H-M r-3:r
_cod_database_code 7052044

loop_
_symmetry_equiv_pos_as_xyz
'x, y, z'
'z, x, y'
'y, z, x'
'-x, -y, -z'
'-z, -x, -y'
'-y, -z, -x'

loop_
_atom_site_label
_atom_site_type_symbol
_atom_site_fract_x
_atom_site_fract_y
_atom_site_fract_z
_atom_site_U_iso_or_equiv
_atom_site_adp_type
_atom_site_occupancy
_atom_site_calc_flag
_atom_site_refinement_flags
_atom_site_disorder_assembly
_atom_site_disorder_group
Yb1 Yb 0.579083(14) 0.632430(13) 0.050812(14) 0.02815(9) Uani 1 d . . .
Cl1 Cl 0.54813(12) 0.71521(11) 0.18911(11) 0.0513(3) Uani 1 d . . .
O1 O 0.7298(3) 0.6717(3) 0.1839(3) 0.0422(8) Uani 1 d . . .
O2 O 0.5771(2) 0.4932(2) 0.0391(3) 0.0349(7) Uani 1 d . . .
C1 C 0.6080(4) 0.6524(4) -0.0951(4) 0.0363(10) Uani 1 d . . .
C2 C 0.7029(4) 0.7256(4) -0.0051(4) 0.0361(10) Uani 1 d . . .
C3 C 0.6877(4) 0.7977(4) 0.0562(4) 0.0379(10) Uani 1 d . . .
H3 H 0.7369 0.8524 0.1205 0.045 Uiso 1 calc R . .
C4 C 0.5872(4) 0.7743(4) 0.0051(4) 0.0370(10) Uani 1 d . . .
C5 C 0.5389(4) 0.6844(4) -0.0852(4) 0.0371(10) Uani 1 d . . .
H5 H 0.4705 0.6499 -0.1328 0.044 Uiso 1 calc R . .
C6 C 0.7856(5) 0.7609(5) 0.2811(5) 0.0672(18) Uani 1 d . . .
H6A H 0.7637 0.7463 0.3250 0.101 Uiso 1 calc R . .
H6B H 0.7741 0.8130 0.2745 0.101 Uiso 1 calc R . .
H6C H 0.8563 0.7833 0.3092 0.101 Uiso 1 calc R . .
C7 C 0.7373(4) 0.5886(4) 0.1909(5) 0.0487(13) Uani 1 d . . .
H7A H 0.7157 0.5765 0.2365 0.058 Uiso 1 calc R . .
H7B H 0.8066 0.6032 0.2163 0.058 Uiso 1 calc R . .
C8 C 0.6701(4) 0.4977(4) 0.0866(5) 0.0444(12) Uani 1 d . . .
H8A H 0.7030 0.5015 0.0471 0.053 Uiso 1 calc R . .
H8B H 0.6581 0.4369 0.0905 0.053 Uiso 1 calc R . .
C11 C 0.5750(5) 0.5667(5) -0.1977(4) 0.0474(12) Uani 1 d . . .
C12 C 0.5830(6) 0.6120(6) -0.2659(5) 0.073(2) Uani 1 d . . .
H12A H 0.5398 0.6404 -0.2737 0.109 Uiso 1 calc R . .
H12B H 0.5626 0.5600 -0.3308 0.109 Uiso 1 calc R . .
H12C H 0.6515 0.6640 -0.2355 0.109 Uiso 1 calc R . .
C13 C 0.6318(6) 0.5081(5) -0.1948(5) 0.0696(18) Uani 1 d . . .
H13A H 0.7015 0.5526 -0.1702 0.104 Uiso 1 calc R . .
H13B H 0.6023 0.4533 -0.2616 0.104 Uiso 1 calc R . .
H13C H 0.6270 0.4820 -0.1508 0.104 Uiso 1 calc R . .
C14 C 0.4626(5) 0.4866(5) -0.2507(4) 0.0578(15) Uani 1 d . . .
H14A H 0.4519 0.4608 -0.2079 0.087 Uiso 1 calc R . .
H14B H 0.4441 0.4324 -0.3133 0.087 Uiso 1 calc R . .
H14C H 0.4219 0.5168 -0.2637 0.087 Uiso 1 calc R . .
C21 C 0.8134(4) 0.7484(5) 0.0252(5) 0.0493(13) Uani 1 d . . .
C22 C 0.8375(6) 0.7649(6) -0.0532(7) 0.074(2) Uani 1 d . . .
H22A H 0.8213 0.8137 -0.0628 0.111 Uiso 1 calc R . .
H22B H 0.7982 0.7021 -0.1161 0.111 Uiso 1 calc R . .
H22C H 0.9080 0.7891 -0.0298 0.111 Uiso 1 calc R . .
C23 C 0.8360(5) 0.6688(5) 0.0393(6) 0.0618(17) Uani 1 d . . .
H23A H 0.9041 0.6874 0.0548 0.093 Uiso 1 calc R . .
H23B H 0.7902 0.6045 -0.0217 0.093 Uiso 1 calc R . .
H23C H 0.8279 0.6646 0.0938 0.093 Uiso 1 calc R . .
C24 C 0.8885(5) 0.8462(5) 0.1256(6) 0.074(2) Uani 1 d . . .
H24A H 0.8728 0.8416 0.1763 0.110 Uiso 1 calc R . .
H24B H 0.8845 0.9014 0.1190 0.110 Uiso 1 calc R . .
H24C H 0.9556 0.8575 0.1450 0.110 Uiso 1 calc R . .
C41 C 0.5463(4) 0.8453(4) 0.0322(5) 0.0467(13) Uani 1 d . . .
C42 C 0.5545(7) 0.8989(6) -0.0291(7) 0.077(2) Uani 1 d . . .
H42A H 0.5352 0.9489 -0.0106 0.115 Uiso 1 calc R . .
H42B H 0.5104 0.8503 -0.0998 0.115 Uiso 1 calc R . .
H42C H 0.6228 0.9309 -0.0148 0.115 Uiso 1 calc R . .
C43 C 0.6072(5) 0.9229(4) 0.1441(5) 0.0617(17) Uani 1 d . . .
H43A H 0.6074 0.8890 0.1823 0.092 Uiso 1 calc R . .
H43B H 0.5775 0.9639 0.1586 0.092 Uiso 1 calc R . .
H43C H 0.6754 0.9650 0.1622 0.092 Uiso 1 calc R . .
C44 C 0.4352(4) 0.7860(5) 0.0010(5) 0.0558(15) Uani 1 d . . .
H44A H 0.4294 0.7529 0.0394 0.084 Uiso 1 calc R . .
H44B H 0.3966 0.7364 -0.0696 0.084 Uiso 1 calc R . .
H44C H 0.4099 0.8316 0.0138 0.084 Uiso 1 calc R . .

loop_
_atom_site_aniso_label
_atom_site_aniso_U_11
_atom_site_aniso_U_22
_atom_site_aniso_U_33
_atom_site_aniso_U_23
_atom_site_aniso_U_13
_atom_site_aniso_U_12
Yb1 0.02857(12) 0.02607(12) 0.03405(13) 0.01623(9) 0.01651(9) 0.01622(9)
Cl1 0.0653(9) 0.0525(8) 0.0568(8) 0.0270(7) 0.0419(7) 0.0395(7)
O1 0.0325(17) 0.0403(19) 0.0412(19) 0.0149(16) 0.0113(16) 0.0191(16)
O2 0.0250(15) 0.0312(16) 0.0487(19) 0.0231(15) 0.0146(15) 0.0156(13)
C1 0.045(3) 0.038(3) 0.042(3) 0.027(2) 0.028(2) 0.025(2)
C2 0.035(2) 0.035(2) 0.052(3) 0.028(2) 0.028(2) 0.019(2)
C3 0.033(2) 0.033(2) 0.046(3) 0.020(2) 0.019(2) 0.017(2)
C4 0.039(3) 0.033(2) 0.050(3) 0.026(2) 0.026(2) 0.021(2)
C5 0.038(3) 0.042(3) 0.045(3) 0.030(2) 0.023(2) 0.024(2)
C6 0.049(4) 0.057(4) 0.047(3) 0.003(3) 0.009(3) 0.018(3)
C7 0.038(3) 0.058(3) 0.057(3) 0.038(3) 0.018(3) 0.028(3)
C8 0.033(2) 0.040(3) 0.068(4) 0.031(3) 0.022(3) 0.026(2)
C11 0.057(3) 0.054(3) 0.043(3) 0.026(3) 0.032(3) 0.032(3)
C12 0.084(5) 0.094(5) 0.059(4) 0.048(4) 0.046(4) 0.045(5)
C13 0.077(5) 0.067(4) 0.062(4) 0.019(3) 0.036(4) 0.046(4)
C14 0.065(4) 0.057(4) 0.040(3) 0.018(3) 0.025(3) 0.027(3)
C21 0.036(3) 0.055(3) 0.073(4) 0.040(3) 0.035(3) 0.024(3)
C22 0.060(4) 0.097(6) 0.110(6) 0.075(5) 0.061(5) 0.042(4)
C23 0.057(4) 0.080(5) 0.088(5) 0.054(4) 0.048(4) 0.050(4)
C24 0.032(3) 0.063(4) 0.098(6) 0.031(4) 0.023(3) 0.017(3)
C41 0.052(3) 0.036(3) 0.069(4) 0.031(3) 0.035(3) 0.030(3)
C42 0.105(6) 0.076(5) 0.131(7) 0.082(5) 0.083(6) 0.074(5)
C43 0.068(4) 0.040(3) 0.085(5) 0.026(3) 0.046(4) 0.034(3)
C44 0.051(3) 0.056(3) 0.077(4) 0.034(3) 0.035(3) 0.039(3)

loop_
_atom_type_symbol
_atom_type_description
_atom_type_scat_dispersion_real
_atom_type_scat_dispersion_imag
_atom_type_scat_source
C C 0.0033 0.0016 'International Tables Vol C Tables 4.2.6.8 and 6.1.1.4'
H H 0.0000 0.0000 'International Tables Vol C Tables 4.2.6.8 and 6.1.1.4'
O O 0.0106 0.0060 'International Tables Vol C Tables 4.2.6.8 and 6.1.1.4'
Cl Cl 0.1484 0.1585 'International Tables Vol C Tables 4.2.6.8 and 6.1.1.4'
Yb Yb -0.3850 5.5486 'International Tables Vol C Tables 4.2.6.8 and 6.1.1.4'

loop_
_geom_angle_atom_site_label_1
_geom_angle_atom_site_label_2
_geom_angle_atom_site_label_3
_geom_angle
_geom_angle_site_symmetry_1
_geom_angle_site_symmetry_3
_geom_angle_publ_flag
O2 Yb1 O2 70.36(12) 4_665 . ?
O2 Yb1 O1 134.67(12) 4_665 . ?
O2 Yb1 O1 69.69(12) . . ?
O2 Yb1 Cl1 90.90(10) 4_665 . ?
O2 Yb1 Cl1 111.73(9) . . ?
O1 Yb1 Cl1 84.66(9) . . ?
O2 Yb1 C5 88.67(14) 4_665 . ?
O2 Yb1 C5 130.02(15) . . ?
O1 Yb1 C5 134.17(14) . . ?
Cl1 Yb1 C5 113.48(11) . . ?
O2 Yb1 C4 108.81(14) 4_665 . ?
O2 Yb1 C4 158.76(14) . . ?
O1 Yb1 C4 116.21(14) . . ?
Cl1 Yb1 C4 89.42(11) . . ?
C5 Yb1 C4 30.85(16) . . ?
O2 Yb1 C3 138.19(14) 4_665 . ?
O2 Yb1 C3 140.25(13) . . ?
O1 Yb1 C3 87.04(14) . . ?
Cl1 Yb1 C3 97.00(11) . . ?
C5 Yb1 C3 50.59(16) . . ?
C4 Yb1 C3 30.92(15) . . ?
O2 Yb1 C1 100.35(14) 4_665 . ?
O2 Yb1 C1 107.03(13) . . ?
O1 Yb1 C1 111.06(14) . . ?
Cl1 Yb1 C1 141.19(10) . . ?
C5 Yb1 C1 31.31(14) . . ?
C4 Yb1 C1 51.78(15) . . ?
C3 Yb1 C1 51.09(16) . . ?
O2 Yb1 C2 131.04(14) 4_665 . ?
O2 Yb1 C2 112.32(13) . . ?
O1 Yb1 C2 84.25(14) . . ?
Cl1 Yb1 C2 127.00(11) . . ?
C5 Yb1 C2 50.76(15) . . ?
C4 Yb1 C2 51.27(14) . . ?
C3 Yb1 C2 30.81(15) . . ?
C1 Yb1 C2 30.72(16) . . ?
O2 Yb1 C8 93.69(12) 4_665 . ?
O2 Yb1 C8 23.33(12) . . ?
O1 Yb1 C8 48.53(13) . . ?
Cl1 Yb1 C8 112.87(12) . . ?
C5 Yb1 C8 133.54(15) . . ?
C4 Yb1 C8 148.30(14) . . ?
C3 Yb1 C8 120.00(14) . . ?
C1 Yb1 C8 103.40(15) . . ?
C2 Yb1 C8 97.12(14) . . ?
O2 Yb1 Yb1 35.25(7) 4_665 4_665 ?
O2 Yb1 Yb1 35.11(8) . 4_665 ?
O1 Yb1 Yb1 102.51(9) . 4_665 ?
Cl1 Yb1 Yb1 103.68(4) . 4_665 ?
C5 Yb1 Yb1 112.33(12) . 4_665 ?
C4 Yb1 Yb1 140.18(12) . 4_665 ?
C3 Yb1 Yb1 157.87(11) . 4_665 ?
C1 Yb1 Yb1 106.81(11) . 4_665 ?
C2 Yb1 Yb1 129.32(11) . 4_665 ?
C8 Yb1 Yb1 58.44(10) . 4_665 ?
C6 O1 C7 111.6(5) . . ?
C6 O1 Yb1 122.9(3) . . ?
C7 O1 Yb1 117.1(3) . . ?
C8 O2 Yb1 131.7(3) . 4_665 ?
C8 O2 Yb1 118.7(3) . . ?
Yb1 O2 Yb1 109.64(12) 4_665 . ?
C5 C1 C2 105.9(4) . . ?
C5 C1 C11 119.0(5) . . ?
C2 C1 C11 133.9(5) . . ?
C5 C1 Yb1 71.2(3) . . ?
C2 C1 Yb1 75.9(3) . . ?
C11 C1 Yb1 126.7(3) . . ?
C3 C2 C1 107.1(4) . . ?
C3 C2 C21 119.0(5) . . ?
C1 C2 C21 132.8(5) . . ?
C3 C2 Yb1 71.8(3) . . ?
C1 C2 Yb1 73.4(3) . . ?
C21 C2 Yb1 128.8(3) . . ?
C4 C3 C2 109.8(5) . . ?
C4 C3 Yb1 74.5(3) . . ?
C2 C3 Yb1 77.4(3) . . ?
C4 C3 H3 125.1 . . ?
C2 C3 H3 125.1 . . ?
Yb1 C3 H3 115.0 . . ?
C5 C4 C3 106.1(4) . . ?
C5 C4 C41 126.4(5) . . ?
C3 C4 C41 126.1(5) . . ?
C5 C4 Yb1 73.0(3) . . ?
C3 C4 Yb1 74.6(3) . . ?
C41 C4 Yb1 128.0(3) . . ?
C4 C5 C1 110.9(5) . . ?
C4 C5 Yb1 76.2(3) . . ?
C1 C5 Yb1 77.5(3) . . ?
C4 C5 H5 124.5 . . ?
C1 C5 H5 124.5 . . ?
Yb1 C5 H5 113.6 . . ?
O1 C6 H6A 109.5 . . ?
O1 C6 H6B 109.5 . . ?
H6A C6 H6B 109.5 . . ?
O1 C6 H6C 109.5 . . ?
H6A C6 H6C 109.5 . . ?
H6B C6 H6C 109.5 . . ?
O1 C7 C8 107.2(4) . . ?
O1 C7 H7A 110.3 . . ?
C8 C7 H7A 110.3 . . ?
O1 C7 H7B 110.3 . . ?
C8 C7 H7B 110.3 . . ?
H7A C7 H7B 108.5 . . ?
O2 C8 C7 110.0(4) . . ?
O2 C8 Yb1 38.01(18) . . ?
C7 C8 Yb1 81.9(3) . . ?
O2 C8 H8A 109.7 . . ?
C7 C8 H8A 109.7 . . ?
Yb1 C8 H8A 97.1 . . ?
O2 C8 H8B 109.7 . . ?
C7 C8 H8B 109.7 . . ?
Yb1 C8 H8B 145.7 . . ?
H8A C8 H8B 108.2 . . ?
C1 C11 C13 115.9(5) . . ?
C1 C11 C12 107.6(5) . . ?
C13 C11 C12 111.0(5) . . ?
C1 C11 C14 110.6(4) . . ?
C13 C11 C14 105.4(5) . . ?
C12 C11 C14 105.9(5) . . ?
C11 C12 H12A 109.5 . . ?
C11 C12 H12B 109.5 . . ?
H12A C12 H12B 109.5 . . ?
C11 C12 H12C 109.5 . . ?
H12A C12 H12C 109.5 . . ?
H12B C12 H12C 109.5 . . ?
C11 C13 H13A 109.5 . . ?
C11 C13 H13B 109.5 . . ?
H13A C13 H13B 109.5 . . ?
C11 C13 H13C 109.5 . . ?
H13A C13 H13C 109.5 . . ?
H13B C13 H13C 109.5 . . ?
C11 C14 H14A 109.5 . . ?
C11 C14 H14B 109.5 . . ?
H14A C14 H14B 109.5 . . ?
C11 C14 H14C 109.5 . . ?
H14A C14 H14C 109.5 . . ?
H14B C14 H14C 109.5 . . ?
C24 C21 C23 105.3(6) . . ?
C24 C21 C22 106.4(6) . . ?
C23 C21 C22 110.2(5) . . ?
C24 C21 C2 110.3(5) . . ?
C23 C21 C2 115.2(4) . . ?
C22 C21 C2 109.0(5) . . ?
C21 C22 H22A 109.5 . . ?
C21 C22 H22B 109.5 . . ?
H22A C22 H22B 109.5 . . ?
C21 C22 H22C 109.5 . . ?
H22A C22 H22C 109.5 . . ?
H22B C22 H22C 109.5 . . ?
C21 C23 H23A 109.5 . . ?
C21 C23 H23B 109.5 . . ?
H23A C23 H23B 109.5 . . ?
C21 C23 H23C 109.5 . . ?
H23A C23 H23C 109.5 . . ?
H23B C23 H23C 109.5 . . ?
C21 C24 H24A 109.5 . . ?
C21 C24 H24B 109.5 . . ?
H24A C24 H24B 109.5 . . ?
C21 C24 H24C 109.5 . . ?
H24A C24 H24C 109.5 . . ?
H24B C24 H24C 109.5 . . ?
C43 C41 C4 111.9(5) . . ?
C43 C41 C44 109.4(5) . . ?
C4 C41 C44 111.1(4) . . ?
C43 C41 C42 109.7(5) . . ?
C4 C41 C42 105.8(4) . . ?
C44 C41 C42 108.8(5) . . ?
C41 C42 H42A 109.5 . . ?
C41 C42 H42B 109.5 . . ?
H42A C42 H42B 109.5 . . ?
C41 C42 H42C 109.5 . . ?
H42A C42 H42C 109.5 . . ?
H42B C42 H42C 109.5 . . ?
C41 C43 H43A 109.5 . . ?
C41 C43 H43B 109.5 . . ?
H43A C43 H43B 109.5 . . ?
C41 C43 H43C 109.5 . . ?
H43A C43 H43C 109.5 . . ?
H43B C43 H43C 109.5 . . ?
C41 C44 H44A 109.5 . . ?
C41 C44 H44B 109.5 . . ?
H44A C44 H44B 109.5 . . ?
C41 C44 H44C 109.5 . . ?
H44A C44 H44C 109.5 . . ?
H44B C44 H44C 109.5 . . ?

loop_
_geom_bond_atom_site_label_1
_geom_bond_atom_site_label_2
_geom_bond_distance
_geom_bond_site_symmetry_2
_geom_bond_publ_flag
Yb1 O2 2.191(3) 4_665 ?
Yb1 O2 2.198(3) . ?
Yb1 O1 2.362(3) . ?
Yb1 Cl1 2.5145(13) . ?
Yb1 C5 2.590(5) . ?
Yb1 C4 2.630(4) . ?
Yb1 C3 2.631(5) . ?
Yb1 C1 2.671(4) . ?
Yb1 C2 2.703(4) . ?
Yb1 C8 3.133(4) . ?
Yb1 Yb1 3.5874(8) 4_665 ?
O1 C6 1.431(7) . ?
O1 C7 1.437(6) . ?
O2 C8 1.414(5) . ?
O2 Yb1 2.191(3) 4_665 ?
C1 C5 1.422(7) . ?
C1 C2 1.424(7) . ?
C1 C11 1.536(7) . ?
C2 C3 1.419(7) . ?
C2 C21 1.566(7) . ?
C3 C4 1.403(7) . ?
C3 H3 0.9300 . ?
C4 C5 1.389(7) . ?
C4 C41 1.532(6) . ?
C5 H5 0.9300 . ?
C6 H6A 0.9600 . ?
C6 H6B 0.9600 . ?
C6 H6C 0.9600 . ?
C7 C8 1.501(8) . ?
C7 H7A 0.9700 . ?
C7 H7B 0.9700 . ?
C8 H8A 0.9700 . ?
C8 H8B 0.9700 . ?
C11 C13 1.536(8) . ?
C11 C12 1.540(8) . ?
C11 C14 1.542(9) . ?
C12 H12A 0.9600 . ?
C12 H12B 0.9600 . ?
C12 H12C 0.9600 . ?
C13 H13A 0.9600 . ?
C13 H13B 0.9600 . ?
C13 H13C 0.9600 . ?
C14 H14A 0.9600 . ?
C14 H14B 0.9600 . ?
C14 H14C 0.9600 . ?
C21 C24 1.520(9) . ?
C21 C23 1.527(8) . ?
C21 C22 1.533(8) . ?
C22 H22A 0.9600 . ?
C22 H22B 0.9600 . ?
C22 H22C 0.9600 . ?
C23 H23A 0.9600 . ?
C23 H23B 0.9600 . ?
C23 H23C 0.9600 . ?
C24 H24A 0.9600 . ?
C24 H24B 0.9600 . ?
C24 H24C 0.9600 . ?
C41 C43 1.518(9) . ?
C41 C44 1.531(8) . ?
C41 C42 1.539(8) . ?
C42 H42A 0.9600 . ?
C42 H42B 0.9600 . ?
C42 H42C 0.9600 . ?
C43 H43A 0.9600 . ?
C43 H43B 0.9600 . ?
C43 H43C 0.9600 . ?
C44 H44A 0.9600 . ?
C44 H44B 0.9600 . ?
C44 H44C 0.9600 . ?
